data_4088260
loop_
_publ_author_name
'Chang, Mu-Chieh'
'Otten, Edwin'

_publ_section_title
;
 Intramolecular Hydride Transfer Reactions in (Formazanate)Boron Dihydride
 Complexes
;
_journal_issue 4
_journal_name_full Organometallics
_journal_page_first 534
_journal_paper_doi 10.1021/acs.organomet.5b00968
_journal_volume 35
_journal_year 2016
_chemical_formula_sum 'C20 H19 B N4'
_chemical_formula_weight 326.20
_space_group_crystal_system monoclinic
_space_group_IT_number 9
_space_group_name_Hall 'C -2yc'
_space_group_name_H-M_alt 'C 1 c 1'
_atom_sites_solution_hydrogens mixed
_audit_creation_method SHELXL-2014/6
_cell_angle_alpha 90
_cell_angle_beta 94.7599(12)
_cell_angle_gamma 90
_cell_formula_units_Z 4
_cell_length_a 4.14730(10)
_cell_length_b 20.9249(7)
_cell_length_c 19.0650(6)
_cell_measurement_reflns_used 9915
_cell_measurement_temperature 273(2)
_cell_measurement_theta_max 27.1
_cell_measurement_theta_min 3.895
_cell_volume 1648.79(9)
_computing_structure_refinement 'SHELXL-2014/6 (Sheldrick, 2014)'
_diffrn_ambient_temperature 273(2)
_diffrn_measured_fraction_theta_full 0.997
_diffrn_measured_fraction_theta_max 0.998
_diffrn_measurement_device_type 'Bruker APEX-II CCD'
_diffrn_radiation_type MoK\a
_diffrn_radiation_wavelength 0.71073
_diffrn_reflns_av_R_equivalents 0.0237
_diffrn_reflns_av_unetI/netI 0.0185
_diffrn_reflns_Laue_measured_fraction_full 0.997
_diffrn_reflns_Laue_measured_fraction_max 0.998
_diffrn_reflns_limit_h_max 5
_diffrn_reflns_limit_h_min -5
_diffrn_reflns_limit_k_max 26
_diffrn_reflns_limit_k_min -26
_diffrn_reflns_limit_l_max 23
_diffrn_reflns_limit_l_min -24
_diffrn_reflns_number 16573
_diffrn_reflns_point_group_measured_fraction_full 0.927
_diffrn_reflns_point_group_measured_fraction_max 0.915
_diffrn_reflns_theta_full 25.242
_diffrn_reflns_theta_max 27.103
_diffrn_reflns_theta_min 3.761
_exptl_absorpt_coefficient_mu 0.079
_exptl_absorpt_correction_T_max ?\0.7455
_exptl_absorpt_correction_T_min 0.6987
_exptl_absorpt_correction_type multi-scan
_exptl_absorpt_process_details 'SADABS (Sheldrick,1996)'
_exptl_crystal_colour purple
_exptl_crystal_density_diffrn 1.314
_exptl_crystal_description plate
_exptl_crystal_F_000 688
_exptl_crystal_size_max 0.28
_exptl_crystal_size_mid 0.12
_exptl_crystal_size_min 0.03
_refine_diff_density_max 0.181
_refine_diff_density_min -0.216
_refine_diff_density_rms 0.043
_refine_ls_abs_structure_details
;
 Flack x determined using 1371 quotients [(I+)-(I-)]/[(I+)+(I-)]
 (Parsons, Flack and Wagner, Acta Cryst. B69 (2013) 249-259).
;
_refine_ls_abs_structure_Flack -1.0(5)
_refine_ls_extinction_method none
_refine_ls_goodness_of_fit_ref 1.070
_refine_ls_hydrogen_treatment mixed
_refine_ls_matrix_type full
_refine_ls_number_parameters 235
_refine_ls_number_reflns 3350
_refine_ls_number_restraints 2
_refine_ls_restrained_S_all 1.070
_refine_ls_R_factor_all 0.0351
_refine_ls_R_factor_gt 0.0325
_refine_ls_shift/su_max 0.000
_refine_ls_shift/su_mean 0.000
_refine_ls_structure_factor_coef Fsqd
_refine_ls_weighting_details 'w=1/[\s^2^(Fo^2^)+(0.0496P)^2^+0.6185P] where P=(Fo^2^+2Fc^2^)/3'
_refine_ls_weighting_scheme calc
_refine_ls_wR_factor_gt 0.0832
_refine_ls_wR_factor_ref 0.0846
_reflns_Friedel_coverage 0.828
_reflns_Friedel_fraction_full 0.855
_reflns_Friedel_fraction_max 0.832
_reflns_number_gt 3193
_reflns_number_total 3350
_reflns_threshold_expression 'I > 2\s(I)'
_cod_data_source_file om5b00968_si_001.cif
_cod_data_source_block mo_molan309_0m
_cod_original_sg_symbol_H-M 'C c'
_cod_database_code 4088260
_shelx_space_group_comment
;
The symmetry employed for this shelxl refinement is uniquely defined
by the following loop, which should always be used as a source of
symmetry information in preference to the above space-group names.
They are only intended as comments.
;
_shelx_estimated_absorpt_t_min 0.9350
_shelx_estimated_absorpt_t_max 0.9980
_shelxl_version_number 2014/6

loop_
_space_group_symop_operation_xyz
'x, y, z'
'x, -y, z+1/2'
'x+1/2, y+1/2, z'
'x+1/2, -y+1/2, z+1/2'

loop_
_atom_site_label
_atom_site_type_symbol
_atom_site_fract_x
_atom_site_fract_y
_atom_site_fract_z
_atom_site_U_iso_or_equiv
_atom_site_adp_type
_atom_site_occupancy
_atom_site_site_symmetry_order
_atom_site_calc_flag
_atom_site_refinement_flags_posn
_atom_site_refinement_flags_adp
N1 N 0.6399(4) 0.19628(8) 0.36864(9) 0.0142(4) Uani 1 1 d . .
H101 H 0.578(5) 0.1988(10) 0.2531(11) 0.008(5) Uiso 1 1 d . .
N3 N 0.7261(4) 0.32452(8) 0.35864(10) 0.0155(3) Uani 1 1 d . .
N4 N 0.6191(4) 0.29339(8) 0.30216(9) 0.0144(3) Uani 1 1 d . .
N2 N 0.7478(4) 0.22847(8) 0.42482(9) 0.0147(4) Uani 1 1 d . .
H100 H 0.990(6) 0.2210(12) 0.2938(13) 0.018(6) Uiso 1 1 d . .
C8 C 1.0210(5) 0.32320(9) 0.47329(11) 0.0148(4) Uani 1 1 d . .
C7 C 0.8426(5) 0.28917(9) 0.41404(11) 0.0146(4) Uani 1 1 d . .
C10 C 1.2267(5) 0.42125(10) 0.52754(12) 0.0191(4) Uani 1 1 d . .
H10 H 1.2446 0.4655 0.5260 0.023 Uiso 1 1 calc R U
C1 C 0.4637(4) 0.13978(9) 0.38139(11) 0.0137(4) Uani 1 1 d . .
C15 C 0.4412(5) 0.33023(10) 0.24950(11) 0.0154(4) Uani 1 1 d . .
C11 C 1.3677(5) 0.38838(10) 0.58549(11) 0.0168(4) Uani 1 1 d . .
C13 C 1.1607(5) 0.29008(10) 0.53177(12) 0.0181(4) Uani 1 1 d . .
H13 H 1.1380 0.2459 0.5341 0.022 Uiso 1 1 calc R U
C9 C 1.0594(5) 0.38949(10) 0.47170(11) 0.0175(4) Uani 1 1 d . .
H9 H 0.9723 0.4126 0.4330 0.021 Uiso 1 1 calc R U
C12 C 1.3333(5) 0.32225(10) 0.58661(11) 0.0190(4) Uani 1 1 d . .
H12 H 1.4274 0.2992 0.6247 0.023 Uiso 1 1 calc R U
C4 C 0.1232(5) 0.02816(10) 0.40510(12) 0.0191(4) Uani 1 1 d . .
H4 H 0.0090 -0.0091 0.4129 0.023 Uiso 1 1 calc R U
C14 C 1.5531(5) 0.42267(11) 0.64587(12) 0.0235(5) Uani 1 1 d . .
H14A H 1.7715 0.4071 0.6511 0.035 Uiso 1 1 calc R U
H14B H 1.4512 0.4150 0.6885 0.035 Uiso 1 1 calc R U
H14C H 1.5545 0.4677 0.6364 0.035 Uiso 1 1 calc R U
C6 C 0.3448(5) 0.12897(10) 0.44658(11) 0.0174(4) Uani 1 1 d . .
H6 H 0.3781 0.1592 0.4822 0.021 Uiso 1 1 calc R U
C5 C 0.1762(5) 0.07310(10) 0.45833(11) 0.0194(4) Uani 1 1 d . .
H5 H 0.0987 0.0658 0.5020 0.023 Uiso 1 1 calc R U
C3 C 0.2411(5) 0.03892(10) 0.34028(12) 0.0200(4) Uani 1 1 d . .
H3 H 0.2046 0.0088 0.3046 0.024 Uiso 1 1 calc R U
C19 C 0.1504(6) 0.42580(11) 0.21292(13) 0.0226(5) Uani 1 1 d . .
H19 H 0.0610 0.4650 0.2237 0.027 Uiso 1 1 calc R U
C20 C 0.3040(5) 0.38877(10) 0.26619(11) 0.0179(4) Uani 1 1 d . .
H20 H 0.3156 0.4028 0.3126 0.021 Uiso 1 1 calc R U
C16 C 0.4177(5) 0.30866(10) 0.18038(12) 0.0201(4) Uani 1 1 d . .
H16 H 0.5055 0.2694 0.1694 0.024 Uiso 1 1 calc R U
C2 C 0.4137(5) 0.09434(10) 0.32793(11) 0.0177(4) Uani 1 1 d . .
H2 H 0.4949 0.1010 0.2845 0.021 Uiso 1 1 calc R U
C18 C 0.1297(6) 0.40452(11) 0.14366(13) 0.0237(5) Uani 1 1 d . .
H18 H 0.0272 0.4295 0.1081 0.028 Uiso 1 1 calc R U
C17 C 0.2618(6) 0.34618(11) 0.12773(12) 0.0243(5) Uani 1 1 d . .
H17 H 0.2464 0.3319 0.0814 0.029 Uiso 1 1 calc R U
B1 B 0.7228(6) 0.22186(11) 0.29493(12) 0.0164(5) Uani 1 1 d . .

loop_
_atom_site_aniso_label
_atom_site_aniso_U_11
_atom_site_aniso_U_22
_atom_site_aniso_U_33
_atom_site_aniso_U_23
_atom_site_aniso_U_13
_atom_site_aniso_U_12
N1 0.0161(8) 0.0132(8) 0.0128(8) 0.0001(6) -0.0012(6) 0.0004(6)
N3 0.0160(8) 0.0158(8) 0.0143(8) 0.0000(7) -0.0003(6) -0.0025(7)
N4 0.0150(7) 0.0152(8) 0.0130(8) 0.0009(7) 0.0006(6) -0.0022(6)
N2 0.0149(7) 0.0155(8) 0.0133(8) -0.0016(6) -0.0011(6) -0.0006(6)
C8 0.0142(8) 0.0167(9) 0.0137(9) -0.0011(8) 0.0027(7) -0.0022(8)
C7 0.0140(9) 0.0151(9) 0.0146(10) -0.0003(8) 0.0016(8) -0.0001(7)
C10 0.0242(10) 0.0139(9) 0.0193(11) -0.0009(8) 0.0028(8) -0.0044(8)
C1 0.0128(9) 0.0124(9) 0.0151(10) 0.0020(7) -0.0021(7) 0.0015(7)
C15 0.0136(9) 0.0164(10) 0.0159(10) 0.0041(8) -0.0002(7) -0.0030(7)
C11 0.0149(9) 0.0230(10) 0.0129(10) -0.0038(8) 0.0033(7) -0.0025(8)
C13 0.0221(10) 0.0147(9) 0.0173(10) 0.0000(8) 0.0000(8) -0.0016(8)
C9 0.0206(10) 0.0167(10) 0.0152(10) 0.0019(8) 0.0006(8) -0.0008(8)
C12 0.0213(10) 0.0229(10) 0.0123(10) 0.0020(8) -0.0008(8) 0.0018(8)
C4 0.0187(10) 0.0135(9) 0.0245(11) 0.0020(8) -0.0023(8) -0.0017(8)
C14 0.0247(12) 0.0272(12) 0.0181(12) -0.0058(9) -0.0009(9) -0.0037(9)
C6 0.0197(9) 0.0160(9) 0.0160(10) -0.0008(8) -0.0019(8) -0.0008(8)
C5 0.0209(10) 0.0223(10) 0.0147(10) 0.0036(8) -0.0003(8) -0.0015(8)
C3 0.0237(10) 0.0159(10) 0.0202(11) -0.0040(8) 0.0000(9) -0.0024(8)
C19 0.0226(10) 0.0185(10) 0.0263(12) 0.0017(9) 0.0008(9) 0.0024(9)
C20 0.0200(9) 0.0183(10) 0.0156(10) 0.0001(8) 0.0027(8) -0.0019(8)
C16 0.0235(10) 0.0192(10) 0.0175(11) -0.0009(8) 0.0002(8) 0.0008(8)
C2 0.0198(10) 0.0181(10) 0.0151(11) 0.0005(8) -0.0002(8) 0.0012(8)
C18 0.0260(11) 0.0236(11) 0.0204(12) 0.0072(9) -0.0052(9) 0.0014(9)
C17 0.0301(12) 0.0276(12) 0.0143(11) -0.0008(9) -0.0041(9) -0.0003(9)
B1 0.0191(10) 0.0152(11) 0.0152(11) 0.0003(9) 0.0020(8) 0.0005(8)

loop_
_atom_type_symbol
_atom_type_description
_atom_type_scat_dispersion_real
_atom_type_scat_dispersion_imag
_atom_type_scat_source
C C 0.0033 0.0016 'International Tables Vol C Tables 4.2.6.8 and 6.1.1.4'
H H 0.0000 0.0000 'International Tables Vol C Tables 4.2.6.8 and 6.1.1.4'
B B 0.0013 0.0007 'International Tables Vol C Tables 4.2.6.8 and 6.1.1.4'
N N 0.0061 0.0033 'International Tables Vol C Tables 4.2.6.8 and 6.1.1.4'

loop_
_geom_angle_atom_site_label_1
_geom_angle_atom_site_label_2
_geom_angle_atom_site_label_3
_geom_angle
N2 N1 C1 115.63(17)
N2 N1 B1 118.10(16)
C1 N1 B1 126.25(17)
N4 N3 C7 116.67(16)
N3 N4 C15 115.67(16)
N3 N4 B1 118.21(16)
C15 N4 B1 125.85(16)
N1 N2 C7 116.27(17)
C9 C8 C13 117.98(19)
C9 C8 C7 120.78(18)
C13 C8 C7 121.22(17)
N3 C7 N2 123.10(17)
N3 C7 C8 117.30(16)
N2 C7 C8 118.01(18)
C11 C10 C9 121.52(18)
C6 C1 C2 119.89(18)
C6 C1 N1 120.86(17)
C2 C1 N1 119.25(18)
C16 C15 C20 120.18(18)
C16 C15 N4 119.02(18)
C20 C15 N4 120.74(18)
C10 C11 C12 117.89(19)
C10 C11 C14 121.66(19)
C12 C11 C14 120.45(19)
C12 C13 C8 120.89(18)
C10 C9 C8 120.57(19)
C13 C12 C11 121.12(19)
C3 C4 C5 119.76(19)
C5 C6 C1 120.04(19)
C4 C5 C6 120.2(2)
C4 C3 C2 120.70(19)
C18 C19 C20 120.3(2)
C19 C20 C15 119.5(2)
C15 C16 C17 119.57(19)
C3 C2 C1 119.38(19)
C17 C18 C19 119.8(2)
C18 C17 C16 120.6(2)
N4 B1 N1 99.51(16)

loop_
_geom_bond_atom_site_label_1
_geom_bond_atom_site_label_2
_geom_bond_distance
N1 N2 1.312(2)
N1 C1 1.421(2)
N1 B1 1.568(3)
N3 N4 1.304(2)
N3 C7 1.346(3)
N4 C15 1.423(2)
N4 B1 1.566(3)
N2 C7 1.350(3)
C8 C9 1.397(3)
C8 C13 1.397(3)
C8 C7 1.480(3)
C10 C11 1.389(3)
C10 C9 1.391(3)
C1 C6 1.393(3)
C1 C2 1.397(3)
C15 C16 1.389(3)
C15 C20 1.398(3)
C11 C12 1.391(3)
C11 C14 1.511(3)
C13 C12 1.391(3)
C4 C3 1.385(3)
C4 C5 1.388(3)
C6 C5 1.390(3)
C3 C2 1.393(3)
C19 C18 1.389(3)
C19 C20 1.389(3)
C16 C17 1.391(3)
C18 C17 1.382(3)
